data_7031492
loop_
_publ_author_name
'Glinyanaya, Nataliya V.'
'Saberov, Vagiz Sh'
'Korotkikh, Nikolai I.'
'Cowley, Alan H.'
'Butorac, Rachel R.'
'Evans, Daniel A.'
'Pekhtereva, Tatyana M.'
'Popov, Anatolii F.'
'Shvaika, Oles P.'

_publ_section_title
;
 Syntheses of sterically shielded stable carbenes of the 1,2,4-triazole
 series and their corresponding palladium complexes: efficient catalysts
 for chloroarene hydrodechlorination.
;
_journal_issue 43
_journal_name_full 'Dalton transactions (Cambridge, England : 2003)'
_journal_page_first 16227
_journal_page_last 16237
_journal_paper_doi 10.1039/c4dt01353k
_journal_volume 43
_journal_year 2014
_chemical_formula_moiety 'C36 H36 Br2 Cl2 N6 Pd, C2 H3 N'
_chemical_formula_sum 'C38 H39 Br2 Cl2 N7 Pd'
_chemical_formula_weight 930.88
_chemical_name_systematic
;
 ?
;
_space_group_IT_number 2
_symmetry_cell_setting triclinic
_symmetry_space_group_name_Hall '-P 1'
_symmetry_space_group_name_H-M 'P -1'
_atom_sites_solution_hydrogens geom
_atom_sites_solution_primary direct
_atom_sites_solution_secondary difmap
_audit_creation_method SHELXL-97
_cell_angle_alpha 86.615(2)
_cell_angle_beta 71.761(2)
_cell_angle_gamma 63.699(8)
_cell_formula_units_Z 2
_cell_length_a 12.082(2)
_cell_length_b 12.898(3)
_cell_length_c 14.669(3)
_cell_measurement_reflns_used 6994
_cell_measurement_temperature 100(2)
_cell_measurement_theta_max 31.2
_cell_measurement_theta_min 1.8
_cell_volume 1937.8(7)
_computing_cell_refinement 'CrystalClear (Rigaku Inc., 2008)'
_computing_data_collection 'CrystalClear (Rigaku Inc., 2008)'
_computing_data_reduction 'CrystalClear (Rigaku Inc., 2008)'
_computing_molecular_graphics 'XP SHELXTL/PC, Siemens Analytical'
_computing_structure_refinement 'XL SHELXTL/PC, Siemens Analytical'
_computing_structure_solution
;

SIR97 - Altomare A., Burla M.C., Camalli M., Cascarano G.L., Giacovazzo C., 
Guagliardi A., Moliterni A.G.G., Polidori G.,Spagna R.
;
_diffrn_ambient_temperature 100(2)
_diffrn_measured_fraction_theta_full 0.991
_diffrn_measured_fraction_theta_max 0.991
_diffrn_measurement_device_type 'Rigaku AFC-12 with Saturn 724+ CCD'
_diffrn_measurement_method \w-scans
_diffrn_radiation_monochromator graphite
_diffrn_radiation_source 'fine-focus sealed tube'
_diffrn_radiation_type MoK\a
_diffrn_radiation_wavelength 0.71069
_diffrn_reflns_av_R_equivalents 0.0556
_diffrn_reflns_av_sigmaI/netI 0.0522
_diffrn_reflns_limit_h_max 15
_diffrn_reflns_limit_h_min -15
_diffrn_reflns_limit_k_max 16
_diffrn_reflns_limit_k_min -16
_diffrn_reflns_limit_l_max 18
_diffrn_reflns_limit_l_min -19
_diffrn_reflns_number 34348
_diffrn_reflns_theta_full 27.50
_diffrn_reflns_theta_max 27.50
_diffrn_reflns_theta_min 1.47
_exptl_absorpt_coefficient_mu 2.716
_exptl_absorpt_correction_T_max 0.8326
_exptl_absorpt_correction_T_min 0.5864
_exptl_absorpt_correction_type multi-scan
_exptl_absorpt_process_details
;
Abscor. T. Higashi. (2001). Rigaku Corp. Tokyo, Japan
;
_exptl_crystal_colour Yellow
_exptl_crystal_density_diffrn 1.595
_exptl_crystal_density_method 'not measured'
_exptl_crystal_description Prism
_exptl_crystal_F_000 932
_exptl_crystal_size_max 0.22
_exptl_crystal_size_mid 0.11
_exptl_crystal_size_min 0.07
_refine_diff_density_max 0.632
_refine_diff_density_min -0.851
_refine_diff_density_rms 0.097
_refine_ls_extinction_method none
_refine_ls_goodness_of_fit_ref 1.176
_refine_ls_hydrogen_treatment constr
_refine_ls_matrix_type full
_refine_ls_number_parameters 493
_refine_ls_number_reflns 8830
_refine_ls_number_restraints 84
_refine_ls_restrained_S_all 1.179
_refine_ls_R_factor_all 0.0584
_refine_ls_R_factor_gt 0.0520
_refine_ls_shift/su_max 0.000
_refine_ls_shift/su_mean 0.000
_refine_ls_structure_factor_coef Fsqd
_refine_ls_weighting_details 'calc w=1/[\s^2^(Fo^2^)+(0.0225P)^2^+2.8509P] where P=(Fo^2^+2Fc^2^)/3'
_refine_ls_weighting_scheme calc
_refine_ls_wR_factor_gt 0.0948
_refine_ls_wR_factor_ref 0.0978
_reflns_number_gt 8179
_reflns_number_total 8830
_reflns_threshold_expression >2sigma(I)
_cod_data_source_file c4dt01353k2.cif
_cod_data_source_block shelxl
_cod_depositor_comments
;
The following automatic conversions were performed:

'_symmetry_cell_setting' value 'Triclinic' changed to 'triclinic'
according to
/usr/data/users/saulius/crontab/automatic-downloads/rss-feeds/RSC/lib/dictionaries/cif_core.dic
dictionary named 'cif_core.dic' version 2.4.2 from 2011-04-26.

Automatic conversion script
Id: cif_fix_values 2281 2013-09-26 08:29:07Z andrius 

 Adding full bibliography for 7031492--7031495.cif.
;
_cod_original_sg_symbol_H-M P-1
_cod_database_code 7031492

loop_
_symmetry_equiv_pos_as_xyz
'x, y, z'
'-x, -y, -z'

loop_
_atom_site_label
_atom_site_type_symbol
_atom_site_fract_x
_atom_site_fract_y
_atom_site_fract_z
_atom_site_U_iso_or_equiv
_atom_site_adp_type
_atom_site_occupancy
_atom_site_symmetry_multiplicity
_atom_site_calc_flag
_atom_site_refinement_flags
_atom_site_disorder_assembly
_atom_site_disorder_group
C1 C 0.1253(3) 0.0575(3) 0.4149(3) 0.0183(7) Uani 1 1 d . . .
C2 C 0.2454(3) 0.0932(3) 0.2781(3) 0.0205(8) Uani 1 1 d . . .
C3 C 0.0746(3) 0.0375(3) 0.2670(3) 0.0197(8) Uani 1 1 d . . .
C4 C -0.0547(4) 0.1146(4) 0.2825(3) 0.0250(8) Uani 1 1 d . . .
H4 H -0.0964 0.1813 0.3273 0.030 Uiso 1 1 calc R . .
C5 C -0.1227(4) 0.0930(4) 0.2314(3) 0.0296(9) Uani 1 1 d . . .
H5 H -0.2119 0.1446 0.2414 0.036 Uiso 1 1 calc R . .
C6 C -0.0603(4) -0.0037(4) 0.1659(3) 0.0302(9) Uani 1 1 d . . .
C7 C 0.0687(4) -0.0819(4) 0.1512(3) 0.0308(9) Uani 1 1 d . . .
H7 H 0.1100 -0.1489 0.1067 0.037 Uiso 1 1 calc R . .
C8 C 0.1367(4) -0.0605(4) 0.2028(3) 0.0258(8) Uani 1 1 d . . .
H8 H 0.2254 -0.1131 0.1938 0.031 Uiso 1 1 calc R . .
C9 C 0.2983(4) 0.1124(3) 0.1774(3) 0.0214(8) Uani 1 1 d . . .
C10 C 0.2192(4) 0.1627(4) 0.1196(3) 0.0285(9) Uani 1 1 d . . .
H10 H 0.1303 0.1776 0.1425 0.034 Uiso 1 1 calc R . .
C11 C 0.2707(4) 0.1907(4) 0.0287(3) 0.0297(9) Uani 1 1 d . . .
H11 H 0.2170 0.2248 -0.0108 0.036 Uiso 1 1 calc R . .
C12 C 0.3998(4) 0.1693(4) -0.0046(3) 0.0268(9) Uani 1 1 d . . .
H12 H 0.4341 0.1905 -0.0663 0.032 Uiso 1 1 calc R . .
C13 C 0.4795(4) 0.1172(3) 0.0514(3) 0.0245(8) Uani 1 1 d . . .
H13 H 0.5686 0.1014 0.0277 0.029 Uiso 1 1 calc R . .
C14 C 0.4293(4) 0.0879(3) 0.1421(3) 0.0221(8) Uani 1 1 d . . .
H14 H 0.4844 0.0510 0.1802 0.026 Uiso 1 1 calc R . .
C15 C 0.2372(4) 0.0994(3) 0.5214(3) 0.0226(8) Uani 1 1 d . . .
C16 C 0.1102(4) 0.1483(4) 0.6053(3) 0.0299(9) Uani 1 1 d . . .
H16A H 0.0508 0.2247 0.5923 0.045 Uiso 1 1 calc R . .
H16B H 0.1282 0.1558 0.6645 0.045 Uiso 1 1 calc R . .
H16C H 0.0698 0.0957 0.6130 0.045 Uiso 1 1 calc R . .
C17 C 0.3290(4) -0.0212(4) 0.5385(3) 0.0338(10) Uani 1 1 d . . .
H17A H 0.2880 -0.0731 0.5443 0.051 Uiso 1 1 calc R . .
H17B H 0.3478 -0.0168 0.5981 0.051 Uiso 1 1 calc R . .
H17C H 0.4105 -0.0515 0.4842 0.051 Uiso 1 1 calc R . .
C18 C 0.2983(4) 0.1824(4) 0.5091(3) 0.0328(10) Uani 1 1 d . . .
H18A H 0.3810 0.1506 0.4560 0.049 Uiso 1 1 calc R . .
H18B H 0.3143 0.1921 0.5688 0.049 Uiso 1 1 calc R . .
H18C H 0.2389 0.2579 0.4947 0.049 Uiso 1 1 calc R . .
C19 C 0.3184(3) 0.5101(3) 0.0568(3) 0.0183(7) Uani 1 1 d . . .
C20 C 0.1416(3) 0.5087(3) 0.1661(3) 0.0191(7) Uani 1 1 d . A .
C21 C 0.3381(3) 0.4571(3) 0.2188(3) 0.0175(7) Uani 1 1 d . . .
C22 C 0.4215(4) 0.3414(3) 0.2168(3) 0.0237(8) Uani 1 1 d . . .
H22 H 0.4341 0.2862 0.1697 0.028 Uiso 1 1 calc R . .
C23 C 0.4873(4) 0.3058(3) 0.2844(3) 0.0256(8) Uani 1 1 d . . .
H23 H 0.5429 0.2260 0.2854 0.031 Uiso 1 1 calc R . .
C24 C 0.4704(4) 0.3882(3) 0.3496(3) 0.0212(8) Uani 1 1 d . . .
C25 C 0.3861(4) 0.5048(3) 0.3522(3) 0.0222(8) Uani 1 1 d . . .
H25 H 0.3748 0.5602 0.3984 0.027 Uiso 1 1 calc R . .
C26 C 0.3184(3) 0.5392(3) 0.2859(3) 0.0201(8) Uani 1 1 d . . .
H26 H 0.2593 0.6184 0.2869 0.024 Uiso 1 1 calc R . .
C27 C 0.0533(3) 0.4924(3) 0.2541(3) 0.0196(8) Uani 1 1 d . . .
C28 C -0.0803(4) 0.5680(3) 0.2775(3) 0.0247(8) Uani 1 1 d . . .
H28 H -0.1104 0.6319 0.2411 0.030 Uiso 1 1 calc R . .
C29 C -0.1682(4) 0.5478(4) 0.3550(3) 0.0295(9) Uani 1 1 d . . .
H29 H -0.2588 0.5982 0.3708 0.035 Uiso 1 1 calc R . .
C30 C -0.1259(4) 0.4561(4) 0.4090(3) 0.0322(10) Uani 1 1 d . . .
H30 H -0.1869 0.4432 0.4616 0.039 Uiso 1 1 calc R . .
C31 C 0.0054(4) 0.3832(4) 0.3865(3) 0.0336(10) Uani 1 1 d . . .
H31 H 0.0348 0.3200 0.4239 0.040 Uiso 1 1 calc R . .
C32 C 0.0953(4) 0.4011(3) 0.3097(3) 0.0270(9) Uani 1 1 d . . .
H32 H 0.1857 0.3508 0.2951 0.032 Uiso 1 1 calc R . .
C33 C 0.2154(3) 0.5645(3) -0.0783(3) 0.0245(8) Uani 1 1 d D . .
C37 C 0.4591(4) -0.2211(5) 0.2975(4) 0.0453(13) Uani 1 1 d . . .
H37A H 0.4468 -0.2365 0.2377 0.068 Uiso 1 1 calc R . .
H37B H 0.3784 -0.1582 0.3385 0.068 Uiso 1 1 calc R . .
H37C H 0.4816 -0.2915 0.3316 0.068 Uiso 1 1 calc R . .
C38 C 0.5631(4) -0.1875(4) 0.2749(3) 0.0324(10) Uani 1 1 d . . .
N1 N 0.1466(3) 0.0616(3) 0.3178(2) 0.0179(6) Uani 1 1 d . . .
N2 N 0.2103(3) 0.0888(3) 0.4300(2) 0.0190(6) Uani 1 1 d . . .
N3 N 0.2871(3) 0.1094(3) 0.3458(2) 0.0219(7) Uani 1 1 d . . .
N4 N 0.2687(3) 0.4897(3) 0.1497(2) 0.0171(6) Uani 1 1 d . . .
N5 N 0.2187(3) 0.5413(3) 0.0222(2) 0.0182(6) Uani 1 1 d . A .
N6 N 0.1092(3) 0.5397(3) 0.0881(2) 0.0209(7) Uani 1 1 d . . .
N7 N 0.6461(4) -0.1631(4) 0.2574(3) 0.0516(11) Uani 1 1 d . . .
Cl1 Cl 0.16558(8) -0.18986(8) 0.46288(7) 0.02199(19) Uani 1 1 d . . .
Cl2 Cl 0.59003(9) 0.31341(8) -0.07293(7) 0.0239(2) Uani 1 1 d . . .
Br1 Br -0.15284(5) -0.03082(5) 0.09458(4) 0.04826(15) Uani 1 1 d . . .
Br2 Br 0.57005(5) 0.33907(4) 0.43549(3) 0.03410(11) Uani 1 1 d . . .
Pd1 Pd 0.0000 0.0000 0.5000 0.01645(9) Uani 1 2 d S . .
Pd2 Pd 0.5000 0.5000 0.0000 0.01645(9) Uani 1 2 d S . .
C34 C 0.0789(10) 0.6065(15) -0.083(2) 0.060(7) Uani 0.31 1 d PDU A 1
H34A H 0.0538 0.5431 -0.0714 0.090 Uiso 0.31 1 calc PR A 1
H34B H 0.0769 0.6317 -0.1473 0.090 Uiso 0.31 1 calc PR A 1
H34C H 0.0178 0.6719 -0.0342 0.090 Uiso 0.31 1 calc PR A 1
C35 C 0.2585(16) 0.6605(12) -0.1027(15) 0.059(6) Uani 0.31 1 d PDU A 1
H35A H 0.1986 0.7288 -0.0563 0.089 Uiso 0.31 1 calc PR A 1
H35B H 0.2577 0.6814 -0.1679 0.089 Uiso 0.31 1 calc PR A 1
H35C H 0.3469 0.6327 -0.0995 0.089 Uiso 0.31 1 calc PR A 1
C36 C 0.3105(15) 0.4577(11) -0.1491(13) 0.067(6) Uani 0.31 1 d PDU A 1
H36A H 0.4000 0.4438 -0.1581 0.100 Uiso 0.31 1 calc PR A 1
H36B H 0.2942 0.4705 -0.2112 0.100 Uiso 0.31 1 calc PR A 1
H36C H 0.2987 0.3900 -0.1238 0.100 Uiso 0.31 1 calc PR A 1
C36A C 0.2590(7) 0.4446(5) -0.1281(6) 0.0405(19) Uani 0.69 1 d PDU A 2
H36D H 0.3465 0.3914 -0.1262 0.061 Uiso 0.69 1 calc PR A 2
H36E H 0.2606 0.4524 -0.1953 0.061 Uiso 0.69 1 calc PR A 2
H36F H 0.1978 0.4136 -0.0944 0.061 Uiso 0.69 1 calc PR A 2
C35A C 0.3070(6) 0.6143(6) -0.1293(5) 0.0303(16) Uani 0.69 1 d PDU A 2
H35D H 0.2843 0.6858 -0.0925 0.045 Uiso 0.69 1 calc PR A 2
H35E H 0.3000 0.6317 -0.1938 0.045 Uiso 0.69 1 calc PR A 2
H35F H 0.3966 0.5579 -0.1350 0.045 Uiso 0.69 1 calc PR A 2
C34A C 0.0766(5) 0.6432(6) -0.0759(7) 0.0293(16) Uani 0.69 1 d PDU A 2
H34D H 0.0193 0.6093 -0.0401 0.044 Uiso 0.69 1 calc PR A 2
H34E H 0.0732 0.6515 -0.1419 0.044 Uiso 0.69 1 calc PR A 2
H34F H 0.0477 0.7198 -0.0441 0.044 Uiso 0.69 1 calc PR A 2

loop_
_atom_site_aniso_label
_atom_site_aniso_U_11
_atom_site_aniso_U_22
_atom_site_aniso_U_33
_atom_site_aniso_U_23
_atom_site_aniso_U_13
_atom_site_aniso_U_12
C1 0.0167(17) 0.0174(17) 0.0189(19) 0.0034(14) -0.0080(15) -0.0048(14)
C2 0.0182(18) 0.0235(19) 0.019(2) 0.0028(15) -0.0053(15) -0.0093(15)
C3 0.0201(18) 0.0244(19) 0.019(2) 0.0069(15) -0.0088(15) -0.0126(16)
C4 0.024(2) 0.030(2) 0.020(2) 0.0051(16) -0.0076(16) -0.0111(17)
C5 0.0193(19) 0.045(3) 0.025(2) 0.0082(19) -0.0087(17) -0.0145(19)
C6 0.033(2) 0.046(3) 0.025(2) 0.0122(19) -0.0145(18) -0.026(2)
C7 0.037(2) 0.038(2) 0.022(2) 0.0010(18) -0.0107(19) -0.019(2)
C8 0.025(2) 0.030(2) 0.022(2) 0.0018(17) -0.0072(17) -0.0116(17)
C9 0.026(2) 0.0200(18) 0.019(2) 0.0018(15) -0.0052(16) -0.0121(16)
C10 0.027(2) 0.037(2) 0.028(2) 0.0126(18) -0.0119(18) -0.0183(19)
C11 0.038(2) 0.038(2) 0.022(2) 0.0107(18) -0.0136(19) -0.022(2)
C12 0.037(2) 0.031(2) 0.017(2) 0.0025(16) -0.0048(17) -0.0220(19)
C13 0.030(2) 0.024(2) 0.023(2) -0.0003(16) -0.0042(17) -0.0176(17)
C14 0.029(2) 0.0192(18) 0.020(2) 0.0011(15) -0.0069(16) -0.0139(16)
C15 0.0245(19) 0.027(2) 0.020(2) 0.0031(16) -0.0095(16) -0.0131(17)
C16 0.031(2) 0.042(2) 0.022(2) 0.0030(18) -0.0080(18) -0.021(2)
C17 0.037(2) 0.033(2) 0.031(2) 0.0073(19) -0.020(2) -0.010(2)
C18 0.038(2) 0.045(3) 0.029(2) 0.006(2) -0.017(2) -0.028(2)
C19 0.0178(17) 0.0209(18) 0.021(2) 0.0018(15) -0.0076(15) -0.0116(15)
C20 0.0153(17) 0.0188(18) 0.023(2) 0.0024(15) -0.0054(15) -0.0080(14)
C21 0.0164(17) 0.0207(18) 0.0167(19) 0.0037(14) -0.0052(14) -0.0097(15)
C22 0.025(2) 0.0234(19) 0.026(2) 0.0010(16) -0.0114(17) -0.0111(16)
C23 0.025(2) 0.0215(19) 0.030(2) 0.0027(16) -0.0111(17) -0.0083(16)
C24 0.0249(19) 0.029(2) 0.0151(19) 0.0063(15) -0.0082(16) -0.0159(17)
C25 0.025(2) 0.026(2) 0.018(2) 0.0007(15) -0.0070(16) -0.0130(17)
C26 0.0185(18) 0.0170(17) 0.021(2) 0.0020(15) -0.0042(15) -0.0062(15)
C27 0.0176(18) 0.0227(19) 0.020(2) 0.0005(15) -0.0047(15) -0.0108(15)
C28 0.0211(19) 0.029(2) 0.025(2) 0.0045(17) -0.0078(16) -0.0119(17)
C29 0.0185(19) 0.037(2) 0.028(2) 0.0009(18) -0.0016(17) -0.0116(18)
C30 0.030(2) 0.040(3) 0.025(2) 0.0038(19) 0.0005(18) -0.020(2)
C31 0.033(2) 0.031(2) 0.032(3) 0.0121(19) -0.0058(19) -0.015(2)
C32 0.0206(19) 0.028(2) 0.030(2) 0.0084(17) -0.0060(17) -0.0108(17)
C33 0.0231(19) 0.034(2) 0.020(2) 0.0082(17) -0.0114(16) -0.0131(17)
C37 0.031(3) 0.067(4) 0.037(3) 0.002(2) -0.006(2) -0.025(3)
C38 0.033(2) 0.038(2) 0.025(2) 0.0069(19) -0.0136(19) -0.012(2)
N1 0.0165(15) 0.0214(15) 0.0151(16) 0.0039(12) -0.0039(12) -0.0089(13)
N2 0.0210(16) 0.0197(15) 0.0185(17) 0.0052(12) -0.0076(13) -0.0107(13)
N3 0.0203(16) 0.0252(17) 0.0206(17) 0.0043(13) -0.0033(13) -0.0129(14)
N4 0.0177(15) 0.0191(15) 0.0160(16) 0.0032(12) -0.0072(12) -0.0086(12)
N5 0.0167(15) 0.0253(16) 0.0167(16) 0.0035(13) -0.0054(12) -0.0130(13)
N6 0.0160(15) 0.0274(17) 0.0201(17) 0.0034(13) -0.0044(13) -0.0117(13)
N7 0.054(3) 0.067(3) 0.051(3) 0.019(2) -0.026(2) -0.037(3)
Cl1 0.0174(4) 0.0198(4) 0.0239(5) 0.0021(4) -0.0056(4) -0.0049(3)
Cl2 0.0242(5) 0.0220(4) 0.0269(5) -0.0016(4) -0.0042(4) -0.0137(4)
Br1 0.0493(3) 0.0821(4) 0.0386(3) 0.0094(3) -0.0249(2) -0.0442(3)
Br2 0.0457(3) 0.0306(2) 0.0325(3) 0.00755(18) -0.0270(2) -0.0135(2)
Pd1 0.01511(18) 0.01848(19) 0.0158(2) 0.00360(15) -0.00520(15) -0.00759(15)
Pd2 0.01555(19) 0.01999(19) 0.0172(2) 0.00387(15) -0.00606(15) -0.01061(16)
C34 0.055(9) 0.072(10) 0.054(9) 0.008(8) -0.023(7) -0.026(7)
C35 0.065(9) 0.073(9) 0.048(9) 0.022(7) -0.029(7) -0.032(7)
C36 0.067(9) 0.071(9) 0.035(8) 0.007(7) -0.031(7) 0.002(6)
C36A 0.058(5) 0.038(4) 0.028(4) 0.002(3) -0.024(3) -0.018(3)
C35A 0.018(3) 0.056(4) 0.020(3) 0.015(3) -0.007(3) -0.021(3)
C34A 0.025(3) 0.039(4) 0.032(4) 0.013(3) -0.018(3) -0.017(3)

loop_
_atom_type_symbol
_atom_type_description
_atom_type_scat_dispersion_real
_atom_type_scat_dispersion_imag
_atom_type_scat_source
C C 0.0033 0.0016 'International Tables Vol C Tables 4.2.6.8 and 6.1.1.4'
H H 0.0000 0.0000 'International Tables Vol C Tables 4.2.6.8 and 6.1.1.4'
N N 0.0061 0.0033 'International Tables Vol C Tables 4.2.6.8 and 6.1.1.4'
Cl Cl 0.1484 0.1585 'International Tables Vol C Tables 4.2.6.8 and 6.1.1.4'
Br Br -0.2901 2.4595 'International Tables Vol C Tables 4.2.6.8 and 6.1.1.4'
Pd Pd -0.9988 1.0072 'International Tables Vol C Tables 4.2.6.8 and 6.1.1.4'

loop_
_geom_angle_atom_site_label_1
_geom_angle_atom_site_label_2
_geom_angle_atom_site_label_3
_geom_angle
_geom_angle_site_symmetry_1
_geom_angle_site_symmetry_3
N2 C1 N1 103.7(3) . .
N2 C1 Pd1 133.6(3) . .
N1 C1 Pd1 122.5(3) . .
N3 C2 N1 109.7(3) . .
N3 C2 C9 121.9(3) . .
N1 C2 C9 128.4(3) . .
C8 C3 C4 121.5(4) . .
C8 C3 N1 119.5(3) . .
C4 C3 N1 119.0(3) . .
C3 C4 C5 118.9(4) . .
C3 C4 H4 120.5 . .
C5 C4 H4 120.5 . .
C6 C5 C4 119.7(4) . .
C6 C5 H5 120.1 . .
C4 C5 H5 120.1 . .
C5 C6 C7 121.5(4) . .
C5 C6 Br1 119.4(3) . .
C7 C6 Br1 119.0(3) . .
C6 C7 C8 118.7(4) . .
C6 C7 H7 120.6 . .
C8 C7 H7 120.6 . .
C3 C8 C7 119.6(4) . .
C3 C8 H8 120.2 . .
C7 C8 H8 120.2 . .
C14 C9 C10 119.6(4) . .
C14 C9 C2 118.2(3) . .
C10 C9 C2 122.0(3) . .
C11 C10 C9 119.8(4) . .
C11 C10 H10 120.1 . .
C9 C10 H10 120.1 . .
C12 C11 C10 120.2(4) . .
C12 C11 H11 119.9 . .
C10 C11 H11 119.9 . .
C11 C12 C13 120.3(4) . .
C11 C12 H12 119.8 . .
C13 C12 H12 119.8 . .
C12 C13 C14 120.0(4) . .
C12 C13 H13 120.0 . .
C14 C13 H13 120.0 . .
C13 C14 C9 120.0(4) . .
C13 C14 H14 120.0 . .
C9 C14 H14 120.0 . .
N2 C15 C17 107.9(3) . .
N2 C15 C18 108.3(3) . .
C17 C15 C18 111.4(3) . .
N2 C15 C16 109.8(3) . .
C17 C15 C16 110.3(3) . .
C18 C15 C16 109.1(3) . .
C15 C16 H16A 109.5 . .
C15 C16 H16B 109.5 . .
H16A C16 H16B 109.5 . .
C15 C16 H16C 109.5 . .
H16A C16 H16C 109.5 . .
H16B C16 H16C 109.5 . .
C15 C17 H17A 109.5 . .
C15 C17 H17B 109.5 . .
H17A C17 H17B 109.5 . .
C15 C17 H17C 109.5 . .
H17A C17 H17C 109.5 . .
H17B C17 H17C 109.5 . .
C15 C18 H18A 109.5 . .
C15 C18 H18B 109.5 . .
H18A C18 H18B 109.5 . .
C15 C18 H18C 109.5 . .
H18A C18 H18C 109.5 . .
H18B C18 H18C 109.5 . .
N5 C19 N4 103.1(3) . .
N5 C19 Pd2 133.1(3) . .
N4 C19 Pd2 123.7(3) . .
N6 C20 N4 110.0(3) . .
N6 C20 C27 122.4(3) . .
N4 C20 C27 127.6(3) . .
C22 C21 C26 121.6(3) . .
C22 C21 N4 117.7(3) . .
C26 C21 N4 120.7(3) . .
C21 C22 C23 119.5(4) . .
C21 C22 H22 120.2 . .
C23 C22 H22 120.2 . .
C24 C23 C22 118.9(4) . .
C24 C23 H23 120.6 . .
C22 C23 H23 120.6 . .
C23 C24 C25 121.9(4) . .
C23 C24 Br2 118.2(3) . .
C25 C24 Br2 120.0(3) . .
C24 C25 C26 118.9(4) . .
C24 C25 H25 120.6 . .
C26 C25 H25 120.6 . .
C21 C26 C25 119.3(3) . .
C21 C26 H26 120.4 . .
C25 C26 H26 120.4 . .
C32 C27 C28 119.5(4) . .
C32 C27 C20 122.7(3) . .
C28 C27 C20 117.6(3) . .
C29 C28 C27 119.1(4) . .
C29 C28 H28 120.5 . .
C27 C28 H28 120.5 . .
C30 C29 C28 121.1(4) . .
C30 C29 H29 119.5 . .
C28 C29 H29 119.5 . .
C29 C30 C31 119.6(4) . .
C29 C30 H30 120.2 . .
C31 C30 H30 120.2 . .
C30 C31 C32 120.6(4) . .
C30 C31 H31 119.7 . .
C32 C31 H31 119.7 . .
C27 C32 C31 120.1(4) . .
C27 C32 H32 119.9 . .
C31 C32 H32 119.9 . .
N5 C33 C35A 111.3(4) . .
N5 C33 C34 111.2(11) . .
C35A C33 C34 124.6(10) . .
N5 C33 C34A 109.7(4) . .
C35A C33 C34A 111.8(4) . .
N5 C33 C36 111.5(8) . .
C35A C33 C36 84.7(7) . .
C34 C33 C36 110.3(7) . .
C34A C33 C36 125.1(9) . .
N5 C33 C35 104.6(9) . .
C34 C33 C35 109.8(6) . .
C34A C33 C35 93.4(8) . .
C36 C33 C35 109.2(6) . .
N5 C33 C36A 104.5(4) . .
C35A C33 C36A 110.4(4) . .
C34 C33 C36A 91.2(8) . .
C34A C33 C36A 108.8(4) . .
C35 C33 C36A 134.3(8) . .
C38 C37 H37A 109.5 . .
C38 C37 H37B 109.5 . .
H37A C37 H37B 109.5 . .
C38 C37 H37C 109.5 . .
H37A C37 H37C 109.5 . .
H37B C37 H37C 109.5 . .
N7 C38 C37 178.8(5) . .
C1 N1 C2 109.1(3) . .
C1 N1 C3 124.4(3) . .
C2 N1 C3 126.5(3) . .
C1 N2 N3 112.6(3) . .
C1 N2 C15 130.1(3) . .
N3 N2 C15 117.2(3) . .
C2 N3 N2 104.9(3) . .
C19 N4 C20 109.0(3) . .
C19 N4 C21 124.6(3) . .
C20 N4 C21 126.4(3) . .
C19 N5 N6 113.6(3) . .
C19 N5 C33 129.2(3) . .
N6 N5 C33 116.9(3) . .
C20 N6 N5 104.3(3) . .
C1 Pd1 C1 180.0 2_556 .
C1 Pd1 Cl1 90.30(10) 2_556 .
C1 Pd1 Cl1 89.70(10) . .
C1 Pd1 Cl1 89.70(10) 2_556 2_556
C1 Pd1 Cl1 90.30(10) . 2_556
Cl1 Pd1 Cl1 180.00(5) . 2_556
C19 Pd2 C19 180.0(2) . 2_665
C19 Pd2 Cl2 93.61(10) . .
C19 Pd2 Cl2 86.39(10) 2_665 .
C19 Pd2 Cl2 86.39(10) . 2_665
C19 Pd2 Cl2 93.61(10) 2_665 2_665
Cl2 Pd2 Cl2 180.0 . 2_665
C33 C34 H34A 109.5 . .
C33 C34 H34B 109.5 . .
C33 C34 H34C 109.5 . .
C33 C35 H35A 109.5 . .
C33 C35 H35B 109.5 . .
C33 C35 H35C 109.5 . .
C33 C36 H36A 109.5 . .
C33 C36 H36B 109.5 . .
C33 C36 H36C 109.5 . .
C33 C36A H36D 109.5 . .
C33 C36A H36E 109.5 . .
H36D C36A H36E 109.5 . .
C33 C36A H36F 109.5 . .
H36D C36A H36F 109.5 . .
H36E C36A H36F 109.5 . .
C33 C35A H35D 109.5 . .
C33 C35A H35E 109.5 . .
H35D C35A H35E 109.5 . .
C33 C35A H35F 109.5 . .
H35D C35A H35F 109.5 . .
H35E C35A H35F 109.5 . .
C33 C34A H34D 109.5 . .
C33 C34A H34E 109.5 . .
H34D C34A H34E 109.5 . .
C33 C34A H34F 109.5 . .
H34D C34A H34F 109.5 . .
H34E C34A H34F 109.5 . .

loop_
_geom_bond_atom_site_label_1
_geom_bond_atom_site_label_2
_geom_bond_distance
_geom_bond_site_symmetry_2
C1 N2 1.338(4) .
C1 N1 1.368(5) .
C1 Pd1 2.025(4) .
C2 N3 1.308(5) .
C2 N1 1.377(4) .
C2 C9 1.469(5) .
C3 C8 1.381(5) .
C3 C4 1.382(5) .
C3 N1 1.443(4) .
C4 C5 1.388(5) .
C4 H4 0.9500 .
C5 C6 1.378(6) .
C5 H5 0.9500 .
C6 C7 1.383(6) .
C6 Br1 1.895(4) .
C7 C8 1.393(5) .
C7 H7 0.9500 .
C8 H8 0.9500 .
C9 C14 1.392(5) .
C9 C10 1.395(5) .
C10 C11 1.385(5) .
C10 H10 0.9500 .
C11 C12 1.380(6) .
C11 H11 0.9500 .
C12 C13 1.382(6) .
C12 H12 0.9500 .
C13 C14 1.385(5) .
C13 H13 0.9500 .
C14 H14 0.9500 .
C15 N2 1.500(5) .
C15 C17 1.521(5) .
C15 C18 1.523(5) .
C15 C16 1.523(5) .
C16 H16A 0.9800 .
C16 H16B 0.9800 .
C16 H16C 0.9800 .
C17 H17A 0.9800 .
C17 H17B 0.9800 .
C17 H17C 0.9800 .
C18 H18A 0.9800 .
C18 H18B 0.9800 .
C18 H18C 0.9800 .
C19 N5 1.341(4) .
C19 N4 1.369(5) .
C19 Pd2 2.035(3) .
C20 N6 1.308(5) .
C20 N4 1.385(4) .
C20 C27 1.468(5) .
C21 C22 1.378(5) .
C21 C26 1.379(5) .
C21 N4 1.441(4) .
C22 C23 1.393(5) .
C22 H22 0.9500 .
C23 C24 1.375(5) .
C23 H23 0.9500 .
C24 C25 1.388(5) .
C24 Br2 1.902(4) .
C25 C26 1.392(5) .
C25 H25 0.9500 .
C26 H26 0.9500 .
C27 C32 1.387(5) .
C27 C28 1.404(5) .
C28 C29 1.393(5) .
C28 H28 0.9500 .
C29 C30 1.377(6) .
C29 H29 0.9500 .
C30 C31 1.377(6) .
C30 H30 0.9500 .
C31 C32 1.389(5) .
C31 H31 0.9500 .
C32 H32 0.9500 .
C33 N5 1.496(5) .
C33 C35A 1.501(5) .
C33 C34 1.515(7) .
C33 C34A 1.517(5) .
C33 C36 1.523(7) .
C33 C35 1.528(7) .
C33 C36A 1.541(6) .
C37 C38 1.443(6) .
C37 H37A 0.9800 .
C37 H37B 0.9800 .
C37 H37C 0.9800 .
C38 N7 1.131(6) .
N2 N3 1.386(4) .
N5 N6 1.380(4) .
Cl1 Pd1 2.3301(10) .
Cl2 Pd2 2.3185(10) .
Pd1 C1 2.025(4) 2_556
Pd1 Cl1 2.3301(10) 2_556
Pd2 C19 2.035(3) 2_665
Pd2 Cl2 2.3185(10) 2_665
C34 H34A 0.9800 .
C34 H34B 0.9800 .
C34 H34C 0.9800 .
C35 H35A 0.9800 .
C35 H35B 0.9800 .
C35 H35C 0.9800 .
C36 H36A 0.9800 .
C36 H36B 0.9800 .
C36 H36C 0.9800 .
C36A H36D 0.9800 .
C36A H36E 0.9800 .
C36A H36F 0.9800 .
C35A H35D 0.9800 .
C35A H35E 0.9800 .
C35A H35F 0.9800 .
C34A H34D 0.9800 .
C34A H34E 0.9800 .
C34A H34F 0.9800 .

loop_
_geom_torsion_atom_site_label_1
_geom_torsion_atom_site_label_2
_geom_torsion_atom_site_label_3
_geom_torsion_atom_site_label_4
_geom_torsion
_geom_torsion_site_symmetry_4
C8 C3 C4 C5 -0.5(6) .
N1 C3 C4 C5 178.1(3) .
C3 C4 C5 C6 -0.6(6) .
C4 C5 C6 C7 1.5(6) .
C4 C5 C6 Br1 -178.7(3) .
C5 C6 C7 C8 -1.1(6) .
Br1 C6 C7 C8 179.0(3) .
C4 C3 C8 C7 0.9(6) .
N1 C3 C8 C7 -177.8(3) .
C6 C7 C8 C3 0.0(6) .
N3 C2 C9 C14 33.7(5) .
N1 C2 C9 C14 -149.0(4) .
N3 C2 C9 C10 -141.1(4) .
N1 C2 C9 C10 36.3(6) .
C14 C9 C10 C11 -1.8(6) .
C2 C9 C10 C11 172.9(4) .
C9 C10 C11 C12 -0.2(6) .
C10 C11 C12 C13 1.6(6) .
C11 C12 C13 C14 -1.0(6) .
C12 C13 C14 C9 -0.9(6) .
C10 C9 C14 C13 2.3(6) .
C2 C9 C14 C13 -172.6(3) .
C26 C21 C22 C23 0.3(6) .
N4 C21 C22 C23 -178.0(3) .
C21 C22 C23 C24 -2.1(6) .
C22 C23 C24 C25 2.5(6) .
C22 C23 C24 Br2 -175.8(3) .
C23 C24 C25 C26 -1.0(6) .
Br2 C24 C25 C26 177.3(3) .
C22 C21 C26 C25 1.2(5) .
N4 C21 C26 C25 179.4(3) .
C24 C25 C26 C21 -0.9(5) .
N6 C20 C27 C32 138.5(4) .
N4 C20 C27 C32 -38.1(6) .
N6 C20 C27 C28 -36.4(5) .
N4 C20 C27 C28 146.9(4) .
C32 C27 C28 C29 -1.5(6) .
C20 C27 C28 C29 173.7(4) .
C27 C28 C29 C30 0.6(6) .
C28 C29 C30 C31 0.2(7) .
C29 C30 C31 C32 -0.2(7) .
C28 C27 C32 C31 1.5(6) .
C20 C27 C32 C31 -173.4(4) .
C30 C31 C32 C27 -0.6(7) .
N2 C1 N1 C2 1.1(4) .
Pd1 C1 N1 C2 -174.1(2) .
N2 C1 N1 C3 -178.3(3) .
Pd1 C1 N1 C3 6.5(5) .
N3 C2 N1 C1 -0.2(4) .
C9 C2 N1 C1 -177.8(4) .
N3 C2 N1 C3 179.2(3) .
C9 C2 N1 C3 1.6(6) .
C8 C3 N1 C1 -112.0(4) .
C4 C3 N1 C1 69.3(5) .
C8 C3 N1 C2 68.6(5) .
C4 C3 N1 C2 -110.0(4) .
N1 C1 N2 N3 -1.7(4) .
Pd1 C1 N2 N3 172.7(3) .
N1 C1 N2 C15 -178.8(3) .
Pd1 C1 N2 C15 -4.4(6) .
C17 C15 N2 C1 82.2(5) .
C18 C15 N2 C1 -157.1(4) .
C16 C15 N2 C1 -38.0(5) .
C17 C15 N2 N3 -94.7(4) .
C18 C15 N2 N3 26.0(4) .
C16 C15 N2 N3 145.0(3) .
N1 C2 N3 N2 -0.9(4) .
C9 C2 N3 N2 176.9(3) .
C1 N2 N3 C2 1.7(4) .
C15 N2 N3 C2 179.1(3) .
N5 C19 N4 C20 0.5(4) .
Pd2 C19 N4 C20 177.5(2) .
N5 C19 N4 C21 -177.8(3) .
Pd2 C19 N4 C21 -0.8(5) .
N6 C20 N4 C19 0.2(4) .
C27 C20 N4 C19 177.2(3) .
N6 C20 N4 C21 178.4(3) .
C27 C20 N4 C21 -4.6(6) .
C22 C21 N4 C19 -83.6(4) .
C26 C21 N4 C19 98.1(4) .
C22 C21 N4 C20 98.4(4) .
C26 C21 N4 C20 -79.9(5) .
N4 C19 N5 N6 -1.1(4) .
Pd2 C19 N5 N6 -177.6(3) .
N4 C19 N5 C33 -173.9(3) .
Pd2 C19 N5 C33 9.6(6) .
C35A C33 N5 C19 -32.0(5) .
C34 C33 N5 C19 -175.6(8) .
C34A C33 N5 C19 -156.3(4) .
C36 C33 N5 C19 60.8(8) .
C35 C33 N5 C19 -57.1(8) .
C36A C33 N5 C19 87.2(5) .
C35A C33 N5 N6 155.4(4) .
C34 C33 N5 N6 11.7(8) .
C34A C33 N5 N6 31.1(5) .
C36 C33 N5 N6 -111.9(8) .
C35 C33 N5 N6 130.2(7) .
C36A C33 N5 N6 -85.4(4) .
N4 C20 N6 N5 -0.8(4) .
C27 C20 N6 N5 -178.0(3) .
C19 N5 N6 C20 1.2(4) .
C33 N5 N6 C20 175.0(3) .
N2 C1 Pd1 Cl1 -87.6(4) .
N1 C1 Pd1 Cl1 86.0(3) .
N2 C1 Pd1 Cl1 92.4(4) 2_556
N1 C1 Pd1 Cl1 -94.0(3) 2_556
N5 C19 Pd2 Cl2 -86.1(4) .
N4 C19 Pd2 Cl2 98.0(3) .
N5 C19 Pd2 Cl2 93.9(4) 2_665
N4 C19 Pd2 Cl2 -82.0(3) 2_665
